data_2107388
loop_
_publ_author_name
'Zloczysti, S.'
'Hartl, H.'
'Frydrych, R.'

_publ_section_title
;
 Die Kristallstruktur von Zinkhexajodatoplumbat(IV)-Hexahydrat
;
_journal_name_full 'Acta Crystallographica B (24,1968-38,1982)'
_journal_page_first 753
_journal_page_last 758
_journal_volume 32
_journal_year 1976
_chemical_formula_sum 'H12 I6 O24 Pb Zn'
_chemical_name_systematic 'Zn (Pb (I O3)6) (H2 O)6'
_space_group_IT_number 2
_symmetry_space_group_name_Hall '-P 1'
_symmetry_space_group_name_H-M 'P -1'
_cell_angle_alpha 97.2
_cell_angle_beta 104.15
_cell_angle_gamma 88.11
_cell_formula_units_Z 1
_cell_length_a 6.905
_cell_length_b 7.285
_cell_length_c 10.976
_cell_volume 531.150
_citation_journal_id_ASTM ACBCAR
_cod_data_source_file Zloczysti_ACBCAR_1976_183.cif
_cod_data_source_block H12I6O24Pb1Zn1
_cod_original_cell_volume 531.1498
_cod_original_formula_sum 'H12 I6 O24 Pb1 Zn1'
_cod_database_code 2107388

loop_
_symmetry_equiv_pos_as_xyz
x,y,z
-x,-y,-z

loop_
_atom_site_label
_atom_site_type_symbol
_atom_site_fract_x
_atom_site_fract_y
_atom_site_fract_z
_atom_site_occupancy
_atom_site_U_iso_or_equiv
O6 O-2 0.253 0.4119 0.2921 1 0.0
I2 I+5 0.03176 0.44828 0.17644 1 0.0
Zn1 Zn+2 0.5 0 0.5 1 0.0
O12 O-2 0.7191 0.485 0.4525 1 0.0
O5 O-2 0.8588 0.312 0.2246 1 0.0
I3 I+5 0.51989 0.25823 0.00117 1 0.0
O3 O-2 0.9127 0.0622 0.8042 1 0.0
O1 O-2 0.8299 0.9623 0.5503 1 0.0
O9 O-2 0.6467 0.773 0.1543 1 0.0
O4 O-2 0.093 0.2723 0.0482 1 0.0
O2 O-2 0.0093 0.2967 0.6522 1 0.0
O10 O-2 0.5364 0.1604 0.3644 1 0.0
I1 I+5 0.96284 0.94443 0.32608 1 0.0
Pb1 Pb+4 0 0 0 1 0.0
O11 O-2 0.4823 0.774 0.366 1 0.0
O7 O-2 0.3177 0.9428 0.0134 1 0.0
O8 O-2 0.3163 0.571 0.0253 1 0.0
